data_4327162
loop_
_publ_author_name
'M. Jaya Prakash'
'Slavi C. Sevov'

_publ_section_title
;
 Hydrogen-Bonded Inclusion Compounds with Reversed Polarity: Anionic
 Metal-Complexes and Cationic Organic Linkers
;
_journal_name_full 'Inorganic Chemistry'
_journal_page_first 12739
_journal_page_last 12746
_journal_paper_doi 10.1021/ic2018715
_journal_volume 50
_journal_year 2011
_chemical_formula_sum 'C17 H12 Co N3 O10'
_chemical_formula_weight 477.23
_chemical_name_common Coenox2-BPY-DMN
_chemical_name_systematic
; 
 ? 
;
_space_group_IT_number 2
_symmetry_cell_setting triclinic
_symmetry_space_group_name_Hall '-P 1'
_symmetry_space_group_name_H-M 'P -1'
_atom_sites_solution_hydrogens geom
_atom_sites_solution_primary direct
_atom_sites_solution_secondary difmap
_audit_creation_method SHELXL-97
_cell_angle_alpha 84.740(4)
_cell_angle_beta 83.334(4)
_cell_angle_gamma 73.420(4)
_cell_formula_units_Z 2
_cell_length_a 7.6517(17)
_cell_length_b 9.726(2)
_cell_length_c 13.855(3)
_cell_measurement_temperature 120(2)
_cell_volume 979.7(4)
_computing_cell_refinement 'Bruker SMART'
_computing_data_collection 'Bruker SMART'
_computing_data_reduction 'Bruker SHELXTL-V5.1'
_computing_molecular_graphics Diomand
_computing_publication_material 'SHELXL-97 (Sheldrick, 1997)'
_computing_structure_refinement 'SHELXL-97 (Sheldrick, 2008)'
_computing_structure_solution 'SHELXS-97 (Sheldrick, 2008)'
_diffrn_ambient_temperature 120(2)
_diffrn_measured_fraction_theta_full 0.974
_diffrn_measured_fraction_theta_max 0.974
_diffrn_measurement_device_type 'CCD area detector'
_diffrn_measurement_method 'phi and omega scans'
_diffrn_radiation_monochromator graphite
_diffrn_radiation_source 'fine-focus sealed tube'
_diffrn_radiation_type MoK\a
_diffrn_radiation_wavelength 0.71073
_diffrn_reflns_av_R_equivalents 0.0318
_diffrn_reflns_av_sigmaI/netI 0.0351
_diffrn_reflns_limit_h_max 9
_diffrn_reflns_limit_h_min -9
_diffrn_reflns_limit_k_max 12
_diffrn_reflns_limit_k_min -12
_diffrn_reflns_limit_l_max 17
_diffrn_reflns_limit_l_min -17
_diffrn_reflns_number 13274
_diffrn_reflns_theta_full 26.58
_diffrn_reflns_theta_max 26.58
_diffrn_reflns_theta_min 1.48
_exptl_absorpt_coefficient_mu 0.938
_exptl_absorpt_correction_T_max 0.919
_exptl_absorpt_correction_T_min 0.894
_exptl_absorpt_correction_type multi-scan
_exptl_absorpt_process_details 'Blessing, R.H. (1995) Acta Cryst. A51, 33-38'
_exptl_crystal_colour red
_exptl_crystal_density_diffrn 1.618
_exptl_crystal_description needle
_exptl_crystal_F_000 484
_exptl_crystal_size_max 0.27
_exptl_crystal_size_mid 0.10
_exptl_crystal_size_min 0.09
_refine_diff_density_max 1.692
_refine_diff_density_min -0.687
_refine_diff_density_rms 0.154
_refine_ls_extinction_method none
_refine_ls_goodness_of_fit_ref 1.061
_refine_ls_hydrogen_treatment mixed
_refine_ls_matrix_type full
_refine_ls_number_parameters 248
_refine_ls_number_reflns 4000
_refine_ls_number_restraints 4
_refine_ls_restrained_S_all 1.062
_refine_ls_R_factor_all 0.0773
_refine_ls_R_factor_gt 0.0677
_refine_ls_shift/su_max 0.000
_refine_ls_shift/su_mean 0.000
_refine_ls_structure_factor_coef Fsqd
_refine_ls_weighting_details 'calc w=1/[\s^2^(Fo^2^)+(0.1070P)^2^+4.6043P] where P=(Fo^2^+2Fc^2^)/3'
_refine_ls_weighting_scheme calc
_refine_ls_wR_factor_gt 0.1870
_refine_ls_wR_factor_ref 0.1963
_reflns_number_gt 3441
_reflns_number_total 4000
_reflns_threshold_expression >2sigma(I)
_cod_data_source_file ic2018715_si_002_5.cif
_cod_data_source_block Coenox2-BPY-DMN
_cod_database_code 4327162

loop_
_symmetry_equiv_pos_as_xyz
'x, y, z'
'-x, -y, -z'

loop_
_atom_site_label
_atom_site_type_symbol
_atom_site_fract_x
_atom_site_fract_y
_atom_site_fract_z
_atom_site_U_iso_or_equiv
_atom_site_adp_type
_atom_site_occupancy
_atom_site_symmetry_multiplicity
_atom_site_calc_flag
_atom_site_refinement_flags
_atom_site_disorder_assembly
_atom_site_disorder_group
Co1 Co 0.60554(7) 0.69100(6) 0.88275(4) 0.0132(2) Uani 1 1 d . A .
O1 O 0.7869(4) 0.5137(3) 0.8983(2) 0.0162(6) Uani 1 1 d . . .
O2 O 0.6841(4) 0.6865(3) 0.7454(2) 0.0175(6) Uani 1 1 d . . .
O5 O 0.4117(4) 0.8607(3) 0.8647(2) 0.0172(6) Uani 1 1 d . . .
O3 O 0.9693(4) 0.3444(3) 0.8056(2) 0.0220(7) Uani 1 1 d . . .
O7 O 0.4319(4) 0.5886(3) 0.8690(2) 0.0177(6) Uani 1 1 d . . .
N1 N 0.5490(5) 0.6892(4) 1.0220(3) 0.0175(7) Uani 1 1 d . A .
C3 C 0.8631(5) 0.4659(5) 0.8164(3) 0.0162(8) Uani 1 1 d . . .
O4 O 0.8854(5) 0.5337(4) 0.6455(2) 0.0291(8) Uani 1 1 d . . .
O6 O 0.1113(4) 0.9262(4) 0.8503(3) 0.0270(8) Uani 1 1 d . . .
O8 O 0.1377(5) 0.6338(4) 0.8429(3) 0.0327(9) Uani 1 1 d . . .
C4 C 0.8104(6) 0.5689(5) 0.7260(3) 0.0197(9) Uani 1 1 d . . .
C1 C 0.2580(6) 0.8352(5) 0.8578(3) 0.0194(9) Uani 1 1 d . . .
C2 C 0.2705(6) 0.6731(5) 0.8560(3) 0.0211(9) Uani 1 1 d . . .
C6A C 0.827(2) 0.7709(16) 1.0051(9) 0.024(4) Uiso 0.39(2) 1 d P A 1
C6B C 0.7513(12) 0.8389(10) 1.0023(6) 0.023(3) Uiso 0.61(2) 1 d P A 2
C5 C 0.6878(11) 0.7347(11) 1.0653(4) 0.065(2) Uani 1 1 d . . .
H5A H 0.6233 0.8188 1.1035 0.078 Uiso 1 1 calc R A 1
H5B H 0.7454 0.6563 1.1121 0.078 Uiso 1 1 calc R A 1
N2 N 0.7721(5) 0.8010(4) 0.8999(3) 0.0187(8) Uani 1 1 d . . .
C9 C 1.4300(6) 0.0524(5) 0.5303(3) 0.0164(8) Uani 1 1 d . . .
C8 C 1.3967(6) 0.0236(5) 0.6306(3) 0.0213(9) Uani 1 1 d . . .
H8 H 1.4650 -0.0633 0.6612 0.026 Uiso 1 1 calc R . .
C7 C 1.2644(7) 0.1218(5) 0.6847(3) 0.0233(10) Uani 1 1 d . . .
H7 H 1.2401 0.1018 0.7525 0.028 Uiso 1 1 calc R . .
C11 C 1.1974(6) 0.2775(5) 0.5459(3) 0.0235(10) Uani 1 1 d . . .
H11 H 1.1279 0.3658 0.5174 0.028 Uiso 1 1 calc R . .
C10 C 1.3270(6) 0.1816(5) 0.4885(3) 0.0217(9) Uani 1 1 d . . .
H10 H 1.3459 0.2037 0.4206 0.026 Uiso 1 1 calc R . .
N3 N 1.1697(5) 0.2461(4) 0.6413(3) 0.0218(8) Uani 1 1 d . . .
O9 O 0.7989(7) 0.1398(5) 0.8955(5) 0.079(2) Uani 1 1 d . . .
C30 C 0.1699(15) 0.9390(11) 0.3283(5) 0.113(8) Uiso 0.50 1 d PG B -1
H30A H 0.1642 0.9886 0.2659 0.136 Uiso 0.50 1 calc PR B -1
C31 C 0.2886(14) 0.8019(12) 0.3400(7) 0.087(6) Uiso 0.50 1 d PG B -1
H31A H 0.3640 0.7579 0.2855 0.104 Uiso 0.50 1 calc PR B -1
C32 C 0.2971(13) 0.7293(9) 0.4313(8) 0.149(12) Uiso 0.50 1 d PG B -1
H32A H 0.3782 0.6356 0.4392 0.179 Uiso 0.50 1 calc PR B -1
C33 C 0.1869(12) 0.7938(8) 0.5109(6) 0.044(4) Uiso 0.50 1 d PGD B -1
C34 C 0.0682(10) 0.9309(8) 0.4993(5) 0.131(10) Uiso 0.50 1 d PG B -1
C35 C 0.0597(11) 1.0035(9) 0.4080(5) 0.21(2) Uiso 0.50 1 d PG B -1
C36 C -0.0590(14) 1.1406(9) 0.3964(6) 0.054(3) Uiso 0.50 1 d PG B -1
H36A H -0.0648 1.1902 0.3340 0.065 Uiso 0.50 1 calc PR B -1
C37 C -0.1692(13) 1.2051(9) 0.4761(8) 0.167(18) Uiso 0.50 1 d PGD B -1
C38 C -0.1607(13) 1.1325(10) 0.5673(7) 0.054(3) Uiso 0.50 1 d PG B -1
H38A H -0.2361 1.1766 0.6218 0.065 Uiso 0.50 1 calc PR B -1
C39 C -0.0421(12) 0.9954(9) 0.5790(5) 0.059(5) Uiso 0.50 1 d PG B -1
H39A H -0.0363 0.9458 0.6414 0.071 Uiso 0.50 1 calc PR B -1
O30 O 0.164(2) 0.7494(17) 0.6122(7) 0.099(4) Uiso 0.50 1 d PD B -1
O31 O -0.3064(19) 1.3399(12) 0.4926(13) 0.111(5) Uiso 0.50 1 d PD B -1
C40 C 0.308(7) 0.608(4) 0.618(4) 0.190(11) Uiso 0.50 1 d PD B -1
H40A H 0.3021 0.5647 0.6851 0.284 Uiso 0.50 1 calc PR B -1
H40B H 0.4294 0.6229 0.6009 0.284 Uiso 0.50 1 calc PR B -1
H40C H 0.2870 0.5434 0.5735 0.284 Uiso 0.50 1 calc PR B -1
C41 C -0.356(8) 1.420(5) 0.397(2) 0.190(11) Uiso 0.50 1 d PD B -1
H41A H -0.4460 1.5127 0.4094 0.284 Uiso 0.50 1 calc PR B -1
H41B H -0.4073 1.3636 0.3595 0.284 Uiso 0.50 1 calc PR B -1
H41C H -0.2454 1.4373 0.3605 0.284 Uiso 0.50 1 calc PR B -1

loop_
_atom_site_aniso_label
_atom_site_aniso_U_11
_atom_site_aniso_U_22
_atom_site_aniso_U_33
_atom_site_aniso_U_23
_atom_site_aniso_U_13
_atom_site_aniso_U_12
Co1 0.0109(3) 0.0121(3) 0.0145(3) -0.0001(2) 0.0005(2) -0.0011(2)
O1 0.0144(14) 0.0160(14) 0.0151(14) -0.0012(11) -0.0005(11) 0.0004(11)
O2 0.0147(14) 0.0168(15) 0.0177(15) 0.0009(12) 0.0002(11) -0.0003(12)
O5 0.0152(14) 0.0125(14) 0.0209(16) -0.0010(11) 0.0001(12) 0.0002(11)
O3 0.0233(16) 0.0174(16) 0.0196(16) -0.0038(12) 0.0007(12) 0.0032(13)
O7 0.0136(14) 0.0145(14) 0.0237(16) -0.0003(12) -0.0020(12) -0.0022(11)
N1 0.0153(17) 0.0178(18) 0.0172(18) -0.0010(14) -0.0004(14) -0.0016(14)
C3 0.0116(19) 0.019(2) 0.017(2) -0.0008(16) -0.0007(15) -0.0041(16)
O4 0.0347(19) 0.0260(18) 0.0180(17) -0.0015(13) 0.0040(14) 0.0029(15)
O6 0.0160(16) 0.0224(17) 0.037(2) 0.0027(14) -0.0015(14) 0.0018(13)
O8 0.0162(16) 0.0266(18) 0.056(2) -0.0027(17) -0.0069(16) -0.0051(14)
C4 0.022(2) 0.019(2) 0.016(2) -0.0001(17) 0.0022(17) -0.0036(17)
C1 0.015(2) 0.022(2) 0.018(2) 0.0022(17) 0.0016(16) -0.0023(17)
C2 0.016(2) 0.020(2) 0.025(2) 0.0030(18) 0.0003(17) -0.0040(17)
C5 0.075(5) 0.128(7) 0.022(3) 0.008(4) -0.013(3) -0.078(5)
N2 0.0157(17) 0.0199(18) 0.0214(19) -0.0022(15) -0.0004(14) -0.0065(14)
C9 0.017(2) 0.016(2) 0.016(2) -0.0029(16) 0.0008(16) -0.0042(17)
C8 0.027(2) 0.019(2) 0.017(2) 0.0018(17) -0.0004(17) -0.0060(18)
C7 0.030(2) 0.021(2) 0.017(2) -0.0043(17) 0.0060(18) -0.0068(19)
C11 0.023(2) 0.020(2) 0.024(2) -0.0023(18) -0.0022(18) 0.0004(18)
C10 0.021(2) 0.023(2) 0.017(2) -0.0006(17) 0.0012(17) -0.0007(18)
N3 0.0188(18) 0.0233(19) 0.0213(19) -0.0059(15) 0.0056(15) -0.0044(15)
O9 0.047(3) 0.034(2) 0.119(5) 0.025(3) 0.052(3) 0.015(2)

loop_
_atom_type_symbol
_atom_type_description
_atom_type_scat_dispersion_real
_atom_type_scat_dispersion_imag
_atom_type_scat_source
C C 0.0033 0.0016 'International Tables Vol C Tables 4.2.6.8 and 6.1.1.4'
H H 0.0000 0.0000 'International Tables Vol C Tables 4.2.6.8 and 6.1.1.4'
N N 0.0061 0.0033 'International Tables Vol C Tables 4.2.6.8 and 6.1.1.4'
O O 0.0106 0.0060 'International Tables Vol C Tables 4.2.6.8 and 6.1.1.4'
Co Co 0.3494 0.9721 'International Tables Vol C Tables 4.2.6.8 and 6.1.1.4'

loop_
_geom_angle_atom_site_label_1
_geom_angle_atom_site_label_2
_geom_angle_atom_site_label_3
_geom_angle
_geom_angle_site_symmetry_3
O1 Co1 O5 175.63(13) .
O1 Co1 O7 89.40(13) .
O5 Co1 O7 86.28(13) .
O1 Co1 N1 89.26(14) .
O5 Co1 N1 91.48(14) .
O7 Co1 N1 91.71(15) .
O1 Co1 O2 86.95(12) .
O5 Co1 O2 92.54(13) .
O7 Co1 O2 91.41(13) .
N1 Co1 O2 175.06(14) .
O1 Co1 N2 92.74(15) .
O5 Co1 N2 91.60(15) .
O7 Co1 N2 177.33(14) .
N1 Co1 N2 86.71(16) .
O2 Co1 N2 90.31(15) .
C3 O1 Co1 111.8(3) .
C4 O2 Co1 111.2(3) .
C1 O5 Co1 113.0(3) .
C2 O7 Co1 112.7(3) .
C5 N1 Co1 108.9(3) .
O3 C3 O1 124.7(4) .
O3 C3 C4 119.5(4) .
O1 C3 C4 115.8(4) .
O4 C4 O2 126.6(4) .
O4 C4 C3 119.5(4) .
O2 C4 C3 113.9(4) .
O6 C1 O5 125.6(4) .
O6 C1 C2 120.2(4) .
O5 C1 C2 114.2(4) .
O8 C2 O7 125.1(4) .
O8 C2 C1 121.3(4) .
O7 C2 C1 113.6(4) .
C5 C6A N2 109.5(9) .
C5 C6B N2 110.5(6) .
C6A C5 C6B 30.7(6) .
C6A C5 N1 119.1(7) .
C6B C5 N1 111.1(6) .
C6B N2 C6A 28.5(5) .
C6B N2 Co1 109.9(4) .
C6A N2 Co1 108.7(5) .
C10 C9 C8 118.1(4) .
C10 C9 C9 120.8(5) 2_856
C8 C9 C9 121.1(5) 2_856
C7 C8 C9 119.9(4) .
N3 C7 C8 120.0(4) .
N3 C11 C10 120.1(4) .
C11 C10 C9 120.0(4) .
C11 N3 C7 122.0(4) .
C31 C30 C35 120.0 .
C30 C31 C32 120.0 .
C33 C32 C31 120.0 .
C32 C33 C34 120.0 .
C32 C33 O30 133.5(8) .
C34 C33 O30 106.5(8) .
C35 C34 C33 120.0 .
C35 C34 C39 120.0 .
C33 C34 C39 120.0 .
C36 C35 C34 120.0 .
C36 C35 C30 120.0 .
C34 C35 C30 120.0 .
C37 C36 C35 120.0 .
C36 C37 C38 120.0 .
C36 C37 O31 136.1(9) .
C38 C37 O31 103.9(9) .
C39 C38 C37 120.0 .
C38 C39 C34 120.0 .
C33 O30 C40 102(2) .
C37 O31 C41 110(2) .

loop_
_geom_bond_atom_site_label_1
_geom_bond_atom_site_label_2
_geom_bond_distance
_geom_bond_site_symmetry_2
Co1 O1 1.893(3) .
Co1 O5 1.897(3) .
Co1 O7 1.909(3) .
Co1 N1 1.928(4) .
Co1 O2 1.929(3) .
Co1 N2 1.929(4) .
O1 C3 1.278(5) .
O2 C4 1.296(5) .
O5 C1 1.285(5) .
O3 C3 1.239(5) .
O7 C2 1.295(5) .
N1 C5 1.466(7) .
C3 C4 1.547(6) .
O4 C4 1.225(6) .
O6 C1 1.224(5) .
O8 C2 1.220(6) .
C1 C2 1.555(6) .
C6A C5 1.380(14) .
C6A N2 1.542(13) .
C6B C5 1.431(10) .
C6B N2 1.477(9) .
C9 C10 1.394(6) .
C9 C8 1.400(6) .
C9 C9 1.489(8) 2_856
C8 C7 1.379(6) .
C7 N3 1.348(6) .
C11 N3 1.335(6) .
C11 C10 1.382(6) .
C30 C31 1.3900 .
C30 C35 1.3900 .
C31 C32 1.3900 .
C32 C33 1.3900 .
C33 C34 1.3900 .
C33 O30 1.435(5) .
C34 C35 1.3900 .
C34 C39 1.3900 .
C35 C36 1.3900 .
C36 C37 1.3900 .
C37 C38 1.3900 .
C37 O31 1.445(5) .
C38 C39 1.3900 .
O30 C40 1.500(5) .
O31 C41 1.502(5) .
